data_4070134
loop_
_publ_author_name
'Kong, Yong'
'Ren, Hongping'
'Xu, Shansheng'
'Song, Haibin'
'Liu, Binyuan'
'Wang, Baiquan'

_publ_section_title
;
 Synthesis, Structures, and Norbornene Polymerization Behavior of
 Bis(aryloxide-N-heterocyclic carbene) Palladium Complexes
;
_journal_issue 20
_journal_name_full Organometallics
_journal_page_first 5934
_journal_paper_doi 10.1021/om900625r
_journal_volume 28
_journal_year 2009
_chemical_formula_sum 'C41 H60 Cl2 N4 O2 Pd'
_chemical_formula_weight 818.23
_chemical_name_systematic
; 
 ? 
;
_space_group_IT_number 14
_symmetry_cell_setting monoclinic
_symmetry_space_group_name_Hall '-P 2ybc'
_symmetry_space_group_name_H-M 'P 1 21/c 1'
_atom_sites_solution_hydrogens geom
_atom_sites_solution_primary direct
_atom_sites_solution_secondary difmap
_audit_creation_method SHELXL-97
_cell_angle_alpha 90.00
_cell_angle_beta 116.74(3)
_cell_angle_gamma 90.00
_cell_formula_units_Z 4
_cell_length_a 13.620(3)
_cell_length_b 23.098(5)
_cell_length_c 14.537(3)
_cell_measurement_reflns_used 8344
_cell_measurement_temperature 113(2)
_cell_measurement_theta_max 27.534
_cell_measurement_theta_min 1.763
_cell_volume 4084.2(19)
_computing_cell_refinement crystalclear
_computing_data_collection crystalclear
_computing_data_reduction crystalclear
_computing_molecular_graphics 'Bruker SHELXTL'
_computing_publication_material 'Bruker SHELXTL'
_computing_structure_refinement 'SHELXL-97 (Sheldrick, 1997)'
_computing_structure_solution 'SHELXS-97 (Sheldrick, 1990)'
_diffrn_ambient_temperature 113(2)
_diffrn_measured_fraction_theta_full 0.996
_diffrn_measured_fraction_theta_max 0.996
_diffrn_measurement_device_type 'rigaku saturn'
_diffrn_measurement_method '\w scans'
_diffrn_radiation_monochromator confocal
_diffrn_radiation_source 'rotating anode'
_diffrn_radiation_type MoK\a
_diffrn_radiation_wavelength 0.71073
_diffrn_reflns_av_R_equivalents 0.0493
_diffrn_reflns_av_sigmaI/netI 0.0445
_diffrn_reflns_limit_h_max 16
_diffrn_reflns_limit_h_min -16
_diffrn_reflns_limit_k_max 27
_diffrn_reflns_limit_k_min -27
_diffrn_reflns_limit_l_max 16
_diffrn_reflns_limit_l_min -17
_diffrn_reflns_number 25711
_diffrn_reflns_theta_full 25.02
_diffrn_reflns_theta_max 25.02
_diffrn_reflns_theta_min 1.76
_diffrn_standards_decay_% 0
_diffrn_standards_interval_count 0
_diffrn_standards_interval_time 0
_diffrn_standards_number 0
_exptl_absorpt_coefficient_mu 0.624
_exptl_absorpt_correction_T_max 0.9403
_exptl_absorpt_correction_T_min 0.8854
_exptl_absorpt_correction_type multi-scan
_exptl_absorpt_process_details crystalclear
_exptl_crystal_density_diffrn 1.331
_exptl_crystal_density_method 'not measured'
_exptl_crystal_F_000 1720
_exptl_crystal_size_max 0.20
_exptl_crystal_size_mid 0.18
_exptl_crystal_size_min 0.10
_refine_diff_density_max 0.934
_refine_diff_density_min -0.794
_refine_diff_density_rms 0.082
_refine_ls_extinction_method none
_refine_ls_goodness_of_fit_ref 1.068
_refine_ls_hydrogen_treatment constr
_refine_ls_matrix_type full
_refine_ls_number_parameters 479
_refine_ls_number_reflns 7190
_refine_ls_number_restraints 66
_refine_ls_restrained_S_all 1.083
_refine_ls_R_factor_all 0.0544
_refine_ls_R_factor_gt 0.0457
_refine_ls_shift/su_max 0.002
_refine_ls_shift/su_mean 0.000
_refine_ls_structure_factor_coef Fsqd
_refine_ls_weighting_details 'calc w=1/[\s^2^(Fo^2^)+(0.0336P)^2^+8.9973P] where P=(Fo^2^+2Fc^2^)/3'
_refine_ls_weighting_scheme calc
_refine_ls_wR_factor_gt 0.0969
_refine_ls_wR_factor_ref 0.1016
_reflns_number_gt 6334
_reflns_number_total 7190
_reflns_threshold_expression >2sigma(I)
_cod_data_source_file om900625r_si_001.cif
_cod_data_source_block r80629d
_cod_depositor_comments
;
The following automatic conversions were performed:

'_symmetry_cell_setting' value 'Monoclinic' changed to 'monoclinic'
according to /home/saulius/struct/CIF-dictionaries/cif_core.dic
dictionary named 'cif_core.dic' version 2.4.2 from
2011-04-26.

'_exptl_absorpt_correction_type' value 'MULTI-SCAN'
changed to 'multi-scan' according to
/home/saulius/struct/CIF-dictionaries/cif_core.dic dictionary named
'cif_core.dic' version 2.4.2 from
2011-04-26.

'_refine_ls_hydrogen_treatment' value 'CONSTR' changed
to 'constr' according to
/home/saulius/struct/CIF-dictionaries/cif_core.dic dictionary named
'cif_core.dic' version 2.4.2 from 2011-04-26.

Automatic conversion script
Id: cif_fix_values 1715 2011-07-08 13:25:40Z adriana 
;
_cod_original_cell_volume 4084.2(15)
_cod_original_sg_symbol_H-M P2(1)/c
_cod_database_code 4070134

loop_
_symmetry_equiv_pos_as_xyz
'x, y, z'
'-x, y+1/2, -z+1/2'
'-x, -y, -z'
'x, -y-1/2, z-1/2'

loop_
_atom_site_label
_atom_site_type_symbol
_atom_site_fract_x
_atom_site_fract_y
_atom_site_fract_z
_atom_site_U_iso_or_equiv
_atom_site_adp_type
_atom_site_occupancy
_atom_site_symmetry_multiplicity
_atom_site_calc_flag
_atom_site_refinement_flags
_atom_site_disorder_assembly
_atom_site_disorder_group
Pd3 Pd 0.05954(2) 0.181079(11) 0.233190(19) 0.01397(9) Uani 1 1 d . . .
O1 O -0.08088(18) 0.18273(10) 0.09894(17) 0.0163(5) Uani 1 1 d . . .
O2 O 0.20283(18) 0.17844(10) 0.36558(17) 0.0155(5) Uani 1 1 d . . .
N1 N 0.0917(2) 0.18051(12) 0.0443(2) 0.0155(6) Uani 1 1 d . . .
N2 N 0.2123(2) 0.23734(12) 0.1546(2) 0.0177(6) Uani 1 1 d . . .
N3 N -0.1025(2) 0.20278(13) 0.3246(2) 0.0198(6) Uani 1 1 d . . .
N4 N 0.0353(2) 0.14974(12) 0.4209(2) 0.0172(6) Uani 1 1 d . . .
C1 C -0.0873(3) 0.14822(14) 0.0229(2) 0.0151(7) Uani 1 1 d . . .
C2 C -0.1849(3) 0.11667(14) -0.0384(3) 0.0173(7) Uani 1 1 d . . .
C3 C -0.1838(3) 0.07851(15) -0.1123(3) 0.0195(8) Uani 1 1 d . . .
H3A H -0.2477 0.0579 -0.1516 0.023 Uiso 1 1 calc R . .
C4 C -0.0934(3) 0.06926(15) -0.1311(3) 0.0214(8) Uani 1 1 d . A .
C5 C -0.0014(3) 0.10350(15) -0.0764(3) 0.0209(8) Uani 1 1 d . . .
H5A H 0.0599 0.1001 -0.0885 0.025 Uiso 1 1 calc R . .
C6 C -0.0006(3) 0.14269(14) -0.0041(2) 0.0155(7) Uani 1 1 d . . .
C7 C -0.2870(3) 0.12327(15) -0.0210(3) 0.0197(8) Uani 1 1 d . . .
C8 C -0.3230(3) 0.18732(15) -0.0323(3) 0.0210(8) Uani 1 1 d . . .
H8A H -0.3391 0.2007 -0.1002 0.031 Uiso 1 1 calc R . .
H8B H -0.2647 0.2102 0.0179 0.031 Uiso 1 1 calc R . .
H8C H -0.3874 0.1909 -0.0218 0.031 Uiso 1 1 calc R . .
C9 C -0.2611(3) 0.10040(16) 0.0872(3) 0.0226(8) Uani 1 1 d . . .
H9A H -0.2392 0.0605 0.0927 0.034 Uiso 1 1 calc R . .
H9B H -0.3255 0.1036 0.0980 0.034 Uiso 1 1 calc R . .
H9C H -0.2026 0.1228 0.1382 0.034 Uiso 1 1 calc R . .
C10 C -0.3858(3) 0.08901(17) -0.0980(3) 0.0285(9) Uani 1 1 d . . .
H10A H -0.3671 0.0487 -0.0935 0.043 Uiso 1 1 calc R . .
H10B H -0.4057 0.1027 -0.1665 0.043 Uiso 1 1 calc R . .
H10C H -0.4467 0.0941 -0.0824 0.043 Uiso 1 1 calc R . .
C11 C -0.0941(3) 0.02406(16) -0.2091(3) 0.0320(10) Uani 1 1 d D . .
C12 C 0.0157(10) -0.0075(8) -0.1702(15) 0.056(5) Uani 0.647(10) 1 d PDU A 1
H12A H 0.0699 0.0182 -0.1727 0.084 Uiso 0.647(10) 1 calc PR A 1
H12B H 0.0076 -0.0406 -0.2130 0.084 Uiso 0.647(10) 1 calc PR A 1
H12C H 0.0387 -0.0199 -0.1005 0.084 Uiso 0.647(10) 1 calc PR A 1
C13 C -0.0848(9) 0.0560(3) -0.3005(5) 0.055(3) Uani 0.647(10) 1 d PDU A 1
H13A H -0.0337 0.0875 -0.2738 0.083 Uiso 0.647(10) 1 calc PR A 1
H13B H -0.1556 0.0707 -0.3478 0.083 Uiso 0.647(10) 1 calc PR A 1
H13C H -0.0593 0.0293 -0.3356 0.083 Uiso 0.647(10) 1 calc PR A 1
C14 C -0.1947(6) -0.0130(4) -0.2564(8) 0.065(3) Uani 0.647(10) 1 d PDU A 1
H14A H -0.2423 0.0012 -0.3240 0.098 Uiso 0.647(10) 1 calc PR A 1
H14B H -0.2325 -0.0117 -0.2144 0.098 Uiso 0.647(10) 1 calc PR A 1
H14C H -0.1739 -0.0521 -0.2611 0.098 Uiso 0.647(10) 1 calc PR A 1
C12' C 0.0063(16) -0.0153(11) -0.156(2) 0.026(4) Uani 0.353(10) 1 d PDU A 2
H12D H 0.0705 0.0045 -0.1511 0.039 Uiso 0.353(10) 1 calc PR A 2
H12E H -0.0046 -0.0500 -0.1958 0.039 Uiso 0.353(10) 1 calc PR A 2
H12F H 0.0160 -0.0250 -0.0884 0.039 Uiso 0.353(10) 1 calc PR A 2
C13' C -0.1790(16) 0.0398(7) -0.3160(8) 0.070(5) Uani 0.353(10) 1 d PDU A 2
H13D H -0.1546 0.0731 -0.3395 0.105 Uiso 0.353(10) 1 calc PR A 2
H13E H -0.2474 0.0486 -0.3148 0.105 Uiso 0.353(10) 1 calc PR A 2
H13F H -0.1892 0.0079 -0.3617 0.105 Uiso 0.353(10) 1 calc PR A 2
C14' C -0.1525(13) -0.0312(4) -0.1885(12) 0.046(4) Uani 0.353(10) 1 d PDU A 2
H14D H -0.1299 -0.0348 -0.1160 0.069 Uiso 0.353(10) 1 calc PR A 2
H14E H -0.1318 -0.0654 -0.2130 0.069 Uiso 0.353(10) 1 calc PR A 2
H14F H -0.2309 -0.0265 -0.2242 0.069 Uiso 0.353(10) 1 calc PR A 2
C15 C 0.1330(3) 0.19841(14) 0.1434(3) 0.0177(7) Uani 1 1 d . . .
C16 C 0.2193(3) 0.24404(16) 0.0628(3) 0.0222(8) Uani 1 1 d . . .
H16A H 0.2670 0.2684 0.0512 0.027 Uiso 1 1 calc R . .
C17 C 0.1442(3) 0.20861(15) -0.0059(3) 0.0188(7) Uani 1 1 d . . .
H17A H 0.1299 0.2037 -0.0743 0.023 Uiso 1 1 calc R . .
C18 C 0.2723(3) 0.27178(15) 0.2493(3) 0.0231(8) Uani 1 1 d . . .
H18A H 0.2819 0.2477 0.3082 0.028 Uiso 1 1 calc R . .
C19 C 0.2054(4) 0.32470(17) 0.2481(3) 0.0346(10) Uani 1 1 d . . .
H19A H 0.1343 0.3127 0.2397 0.052 Uiso 1 1 calc R . .
H19B H 0.1967 0.3495 0.1919 0.052 Uiso 1 1 calc R . .
H19C H 0.2428 0.3453 0.3119 0.052 Uiso 1 1 calc R . .
C20 C 0.3851(3) 0.2888(2) 0.2625(3) 0.0422(11) Uani 1 1 d . . .
H20A H 0.4256 0.2546 0.2633 0.063 Uiso 1 1 calc R . .
H20B H 0.4236 0.3093 0.3263 0.063 Uiso 1 1 calc R . .
H20C H 0.3777 0.3132 0.2063 0.063 Uiso 1 1 calc R . .
C21 C 0.2186(3) 0.13616(14) 0.4331(2) 0.0154(7) Uani 1 1 d . . .
C22 C 0.3238(3) 0.10941(14) 0.4876(2) 0.0165(7) Uani 1 1 d . . .
C23 C 0.3344(3) 0.06449(15) 0.5552(3) 0.0191(8) Uani 1 1 d . . .
H23A H 0.4030 0.0470 0.5896 0.023 Uiso 1 1 calc R . .
C24 C 0.2496(3) 0.04387(15) 0.5751(3) 0.0178(7) Uani 1 1 d . . .
C25 C 0.1500(3) 0.07234(15) 0.5263(2) 0.0173(7) Uani 1 1 d . . .
H25A H 0.0914 0.0607 0.5385 0.021 Uiso 1 1 calc R . .
C26 C 0.1362(3) 0.11801(15) 0.4595(2) 0.0163(7) Uani 1 1 d . . .
C27 C 0.4232(3) 0.13070(15) 0.4733(3) 0.0181(7) Uani 1 1 d . . .
C28 C 0.4022(3) 0.12214(16) 0.3611(3) 0.0231(8) Uani 1 1 d . . .
H28A H 0.3888 0.0819 0.3433 0.035 Uiso 1 1 calc R . .
H28B H 0.4653 0.1347 0.3536 0.035 Uiso 1 1 calc R . .
H28C H 0.3392 0.1444 0.3164 0.035 Uiso 1 1 calc R . .
C29 C 0.4449(3) 0.19503(15) 0.5035(3) 0.0226(8) Uani 1 1 d . . .
H29A H 0.4579 0.1998 0.5737 0.034 Uiso 1 1 calc R . .
H29B H 0.3821 0.2176 0.4592 0.034 Uiso 1 1 calc R . .
H29C H 0.5082 0.2078 0.4965 0.034 Uiso 1 1 calc R . .
C30 C 0.5295(3) 0.09807(17) 0.5418(3) 0.0265(9) Uani 1 1 d . . .
H30A H 0.5196 0.0575 0.5256 0.040 Uiso 1 1 calc R . .
H30B H 0.5465 0.1036 0.6129 0.040 Uiso 1 1 calc R . .
H30C H 0.5886 0.1127 0.5297 0.040 Uiso 1 1 calc R . .
C31 C 0.2694(3) -0.00724(16) 0.6495(3) 0.0226(8) Uani 1 1 d . . .
C32 C 0.3065(4) -0.06046(18) 0.6103(4) 0.0403(11) Uani 1 1 d . . .
H32A H 0.3187 -0.0923 0.6567 0.061 Uiso 1 1 calc R . .
H32B H 0.3736 -0.0517 0.6066 0.061 Uiso 1 1 calc R . .
H32C H 0.2507 -0.0707 0.5431 0.061 Uiso 1 1 calc R . .
C33 C 0.3589(4) 0.0088(2) 0.7559(3) 0.0399(11) Uani 1 1 d . . .
H33A H 0.3361 0.0421 0.7810 0.060 Uiso 1 1 calc R . .
H33B H 0.4256 0.0176 0.7515 0.060 Uiso 1 1 calc R . .
H33C H 0.3715 -0.0231 0.8022 0.060 Uiso 1 1 calc R . .
C34 C 0.1661(3) -0.02399(19) 0.6587(3) 0.0379(11) Uani 1 1 d . . .
H34A H 0.1412 0.0085 0.6838 0.057 Uiso 1 1 calc R . .
H34B H 0.1823 -0.0558 0.7059 0.057 Uiso 1 1 calc R . .
H34C H 0.1097 -0.0352 0.5923 0.057 Uiso 1 1 calc R . .
C35 C -0.0150(3) 0.17440(15) 0.3258(3) 0.0174(7) Uani 1 1 d . . .
C36 C -0.1049(3) 0.19727(17) 0.4181(3) 0.0255(8) Uani 1 1 d . . .
H36A H -0.1563 0.2136 0.4361 0.031 Uiso 1 1 calc R . .
C37 C -0.0195(3) 0.16400(17) 0.4781(3) 0.0240(8) Uani 1 1 d . . .
H37A H -0.0006 0.1526 0.5454 0.029 Uiso 1 1 calc R . .
C38 C -0.1823(3) 0.23507(17) 0.2337(3) 0.0256(9) Uani 1 1 d . . .
H38A H -0.1893 0.2146 0.1720 0.031 Uiso 1 1 calc R . .
C39 C -0.1412(5) 0.2949(2) 0.2309(4) 0.0664(18) Uani 1 1 d . . .
H39A H -0.0704 0.2925 0.2317 0.100 Uiso 1 1 calc R . .
H39B H -0.1348 0.3162 0.2900 0.100 Uiso 1 1 calc R . .
H39C H -0.1918 0.3142 0.1693 0.100 Uiso 1 1 calc R . .
C40 C -0.2936(4) 0.2349(3) 0.2323(4) 0.076(2) Uani 1 1 d . . .
H40A H -0.3160 0.1957 0.2344 0.115 Uiso 1 1 calc R . .
H40B H -0.3461 0.2533 0.1705 0.115 Uiso 1 1 calc R . .
H40C H -0.2896 0.2556 0.2912 0.115 Uiso 1 1 calc R . .
Cl1 Cl 0.30778(13) 0.06838(6) -0.01414(10) 0.0612(4) Uani 1 1 d . . .
Cl2 Cl 0.46242(11) 0.15385(6) 0.11930(13) 0.0656(4) Uani 1 1 d . . .
C41 C 0.3626(4) 0.1031(2) 0.1056(3) 0.0410(11) Uani 1 1 d . . .
H41A H 0.3037 0.1223 0.1139 0.049 Uiso 1 1 calc R . .
H41B H 0.3946 0.0744 0.1597 0.049 Uiso 1 1 calc R . .

loop_
_atom_site_aniso_label
_atom_site_aniso_U_11
_atom_site_aniso_U_22
_atom_site_aniso_U_33
_atom_site_aniso_U_23
_atom_site_aniso_U_13
_atom_site_aniso_U_12
Pd3 0.01253(14) 0.01561(14) 0.01170(14) -0.00123(10) 0.00361(11) -0.00073(10)
O1 0.0147(12) 0.0188(12) 0.0135(12) -0.0040(10) 0.0048(10) -0.0002(9)
O2 0.0137(11) 0.0177(12) 0.0125(11) 0.0000(9) 0.0037(10) -0.0011(9)
N1 0.0134(14) 0.0182(14) 0.0131(14) 0.0003(12) 0.0042(12) -0.0003(11)
N2 0.0139(14) 0.0187(15) 0.0159(15) 0.0016(12) 0.0027(12) -0.0017(12)
N3 0.0157(15) 0.0266(16) 0.0157(15) -0.0024(12) 0.0058(13) 0.0040(12)
N4 0.0147(14) 0.0215(15) 0.0154(15) -0.0015(12) 0.0068(12) 0.0004(12)
C1 0.0165(17) 0.0123(16) 0.0136(17) 0.0030(13) 0.0042(14) 0.0013(13)
C2 0.0189(17) 0.0156(17) 0.0133(17) 0.0018(13) 0.0035(14) 0.0005(13)
C3 0.0172(18) 0.0184(18) 0.0140(17) -0.0006(14) -0.0008(15) -0.0011(14)
C4 0.0228(19) 0.0172(18) 0.0171(18) -0.0016(14) 0.0027(16) 0.0043(14)
C5 0.0197(18) 0.0224(19) 0.0200(18) 0.0008(15) 0.0082(16) 0.0043(14)
C6 0.0127(16) 0.0166(17) 0.0130(17) 0.0001(13) 0.0021(14) 0.0013(13)
C7 0.0169(18) 0.0223(19) 0.0172(18) 0.0017(14) 0.0054(15) -0.0011(14)
C8 0.0153(17) 0.0261(19) 0.0180(18) 0.0036(15) 0.0044(15) 0.0011(15)
C9 0.0214(19) 0.0230(19) 0.024(2) 0.0025(15) 0.0111(16) -0.0005(15)
C10 0.0207(19) 0.032(2) 0.029(2) -0.0034(17) 0.0077(17) -0.0067(16)
C11 0.031(2) 0.029(2) 0.025(2) -0.0103(17) 0.0034(18) 0.0084(17)
C12 0.053(6) 0.055(7) 0.063(8) -0.015(5) 0.028(4) -0.001(5)
C13 0.100(6) 0.043(4) 0.019(3) -0.001(3) 0.023(4) 0.031(4)
C14 0.039(4) 0.077(5) 0.073(6) -0.058(5) 0.020(4) -0.014(4)
C12' 0.040(7) 0.016(6) 0.022(6) -0.006(5) 0.014(5) 0.012(6)
C13' 0.101(8) 0.055(7) 0.037(6) -0.013(5) 0.015(6) 0.012(7)
C14' 0.071(8) 0.033(6) 0.036(6) -0.025(5) 0.026(6) 0.002(5)
C15 0.0144(17) 0.0141(17) 0.0204(18) 0.0005(14) 0.0042(15) 0.0013(13)
C16 0.0192(18) 0.0243(19) 0.0221(19) 0.0061(15) 0.0084(16) -0.0021(15)
C17 0.0180(18) 0.0259(19) 0.0131(17) 0.0029(14) 0.0077(15) 0.0026(15)
C18 0.0230(19) 0.0221(19) 0.0155(18) 0.0019(14) 0.0009(16) -0.0104(15)
C19 0.045(3) 0.029(2) 0.023(2) -0.0078(17) 0.0099(19) -0.0065(19)
C20 0.025(2) 0.050(3) 0.039(3) -0.004(2) 0.003(2) -0.018(2)
C21 0.0174(17) 0.0155(17) 0.0104(16) -0.0044(13) 0.0037(14) -0.0006(13)
C22 0.0148(17) 0.0193(17) 0.0128(17) -0.0029(13) 0.0039(14) -0.0017(13)
C23 0.0152(17) 0.0232(18) 0.0154(18) 0.0011(14) 0.0039(15) 0.0012(14)
C24 0.0218(18) 0.0178(17) 0.0144(17) -0.0040(14) 0.0086(15) -0.0008(14)
C25 0.0186(18) 0.0207(18) 0.0140(17) -0.0027(14) 0.0086(15) -0.0045(14)
C26 0.0118(16) 0.0211(18) 0.0133(17) -0.0031(14) 0.0034(14) 0.0006(13)
C27 0.0128(17) 0.0242(19) 0.0175(18) -0.0001(14) 0.0069(15) -0.0017(14)
C28 0.0199(19) 0.028(2) 0.023(2) -0.0019(16) 0.0107(16) -0.0007(15)
C29 0.0164(18) 0.026(2) 0.0212(19) -0.0031(15) 0.0049(15) -0.0051(15)
C30 0.0162(18) 0.035(2) 0.027(2) 0.0051(17) 0.0090(16) 0.0039(16)
C31 0.0199(18) 0.027(2) 0.0203(19) 0.0045(15) 0.0081(16) -0.0010(15)
C32 0.057(3) 0.028(2) 0.044(3) 0.0130(19) 0.029(2) 0.008(2)
C33 0.040(3) 0.048(3) 0.021(2) 0.0105(19) 0.0042(19) -0.009(2)
C34 0.029(2) 0.041(3) 0.042(3) 0.019(2) 0.015(2) -0.0007(19)
C35 0.0118(16) 0.0207(18) 0.0155(17) -0.0037(14) 0.0023(14) -0.0026(13)
C36 0.0183(19) 0.038(2) 0.0220(19) -0.0011(17) 0.0103(16) 0.0075(16)
C37 0.0212(19) 0.038(2) 0.0167(19) -0.0015(16) 0.0117(16) 0.0028(16)
C38 0.0182(18) 0.035(2) 0.0149(18) -0.0046(16) -0.0002(15) 0.0089(16)
C39 0.070(4) 0.026(2) 0.050(3) 0.003(2) -0.020(3) 0.001(2)
C40 0.032(3) 0.157(7) 0.040(3) 0.035(4) 0.016(2) 0.047(3)
Cl1 0.0853(10) 0.0416(7) 0.0424(7) -0.0017(5) 0.0160(7) 0.0033(6)
Cl2 0.0438(7) 0.0544(8) 0.0995(12) -0.0070(8) 0.0331(8) -0.0044(6)
C41 0.047(3) 0.041(3) 0.038(3) 0.007(2) 0.022(2) 0.007(2)

loop_
_atom_type_symbol
_atom_type_description
_atom_type_scat_dispersion_real
_atom_type_scat_dispersion_imag
_atom_type_scat_source
C C 0.0033 0.0016 'International Tables Vol C Tables 4.2.6.8 and 6.1.1.4'
H H 0.0000 0.0000 'International Tables Vol C Tables 4.2.6.8 and 6.1.1.4'
N N 0.0061 0.0033 'International Tables Vol C Tables 4.2.6.8 and 6.1.1.4'
O O 0.0106 0.0060 'International Tables Vol C Tables 4.2.6.8 and 6.1.1.4'
Cl Cl 0.1484 0.1585 'International Tables Vol C Tables 4.2.6.8 and 6.1.1.4'
Pd Pd -0.9988 1.0072 'International Tables Vol C Tables 4.2.6.8 and 6.1.1.4'

loop_
_geom_angle_atom_site_label_1
_geom_angle_atom_site_label_2
_geom_angle_atom_site_label_3
_geom_angle
C15 Pd3 C35 172.89(13)
C15 Pd3 O1 84.30(11)
C35 Pd3 O1 95.95(11)
C15 Pd3 O2 94.27(11)
C35 Pd3 O2 85.59(11)
O1 Pd3 O2 178.29(9)
C1 O1 Pd3 117.9(2)
C21 O2 Pd3 119.16(19)
C15 N1 C17 110.5(3)
C15 N1 C6 124.3(3)
C17 N1 C6 124.9(3)
C15 N2 C16 110.7(3)
C15 N2 C18 123.1(3)
C16 N2 C18 126.0(3)
C35 N3 C36 110.7(3)
C35 N3 C38 123.0(3)
C36 N3 C38 126.3(3)
C35 N4 C37 110.5(3)
C35 N4 C26 124.6(3)
C37 N4 C26 124.7(3)
O1 C1 C6 122.3(3)
O1 C1 C2 121.3(3)
C6 C1 C2 116.3(3)
C3 C2 C1 118.4(3)
C3 C2 C7 121.0(3)
C1 C2 C7 120.6(3)
C4 C3 C2 124.4(3)
C4 C3 H3A 117.8
C2 C3 H3A 117.8
C5 C4 C3 116.7(3)
C5 C4 C11 120.9(3)
C3 C4 C11 122.4(3)
C6 C5 C4 120.3(3)
C6 C5 H5A 119.9
C4 C5 H5A 119.9
C5 C6 C1 123.4(3)
C5 C6 N1 118.6(3)
C1 C6 N1 118.0(3)
C10 C7 C2 113.2(3)
C10 C7 C9 107.0(3)
C2 C7 C9 109.1(3)
C10 C7 C8 106.6(3)
C2 C7 C8 110.3(3)
C9 C7 C8 110.7(3)
C7 C8 H8A 109.5
C7 C8 H8B 109.5
H8A C8 H8B 109.5
C7 C8 H8C 109.5
H8A C8 H8C 109.5
H8B C8 H8C 109.5
C7 C9 H9A 109.5
C7 C9 H9B 109.5
H9A C9 H9B 109.5
C7 C9 H9C 109.5
H9A C9 H9C 109.5
H9B C9 H9C 109.5
C7 C10 H10A 109.5
C7 C10 H10B 109.5
H10A C10 H10B 109.5
C7 C10 H10C 109.5
H10A C10 H10C 109.5
H10B C10 H10C 109.5
C14 C11 C13' 62.9(9)
C14 C11 C12 116.1(9)
C13' C11 C12 131.9(11)
C14 C11 C12' 108.6(12)
C13' C11 C12' 139.5(13)
C12 C11 C12' 12.7(18)
C14 C11 C4 115.4(4)
C13' C11 C4 110.1(7)
C12 C11 C4 111.8(9)
C12' C11 C4 109.0(11)
C14 C11 C13 106.6(6)
C13' C11 C13 48.1(8)
C12 C11 C13 95.6(9)
C12' C11 C13 108.0(12)
C4 C11 C13 109.1(4)
C14 C11 C14' 36.9(6)
C13' C11 C14' 99.8(10)
C12 C11 C14' 92.1(10)
C12' C11 C14' 80.8(13)
C4 C11 C14' 104.0(5)
C13 C11 C14' 140.0(6)
C11 C12 H12A 109.5
C11 C12 H12B 109.5
H12A C12 H12B 109.5
C11 C12 H12C 109.5
H12A C12 H12C 109.5
H12B C12 H12C 109.5
C11 C13 H13A 109.5
C11 C13 H13B 109.5
H13A C13 H13B 109.5
C11 C13 H13C 109.5
H13A C13 H13C 109.5
H13B C13 H13C 109.5
C11 C14 H14A 109.5
C11 C14 H14B 109.5
H14A C14 H14B 109.5
C11 C14 H14C 109.5
H14A C14 H14C 109.5
H14B C14 H14C 109.5
C11 C12' C14' 51.2(8)
C11 C12' H12D 109.5
C14' C12' H12D 160.6
C11 C12' H12E 109.5
C14' C12' H12E 81.3
H12D C12' H12E 109.5
C11 C12' H12F 109.5
C14' C12' H12F 80.5
H12D C12' H12F 109.5
H12E C12' H12F 109.5
C11 C13' H13D 109.5
C11 C13' H13E 109.5
H13D C13' H13E 109.5
C11 C13' H13F 109.5
H13D C13' H13F 109.5
H13E C13' H13F 109.5
C11 C14' C12' 48.1(7)
C11 C14' H14D 109.5
C12' C14' H14D 88.8
C11 C14' H14E 109.5
C12' C14' H14E 77.0
H14D C14' H14E 109.5
C11 C14' H14F 109.5
C12' C14' H14F 156.1
H14D C14' H14F 109.5
H14E C14' H14F 109.5
N1 C15 N2 105.0(3)
N1 C15 Pd3 122.7(2)
N2 C15 Pd3 130.9(3)
C17 C16 N2 106.8(3)
C17 C16 H16A 126.6
N2 C16 H16A 126.6
C16 C17 N1 107.2(3)
C16 C17 H17A 126.4
N1 C17 H17A 126.4
N2 C18 C20 111.3(3)
N2 C18 C19 110.2(3)
C20 C18 C19 111.3(3)
N2 C18 H18A 108.0
C20 C18 H18A 108.0
C19 C18 H18A 108.0
C18 C19 H19A 109.5
C18 C19 H19B 109.5
H19A C19 H19B 109.5
C18 C19 H19C 109.5
H19A C19 H19C 109.5
H19B C19 H19C 109.5
C18 C20 H20A 109.5
C18 C20 H20B 109.5
H20A C20 H20B 109.5
C18 C20 H20C 109.5
H20A C20 H20C 109.5
H20B C20 H20C 109.5
O2 C21 C26 122.5(3)
O2 C21 C22 120.9(3)
C26 C21 C22 116.5(3)
C23 C22 C21 118.2(3)
C23 C22 C27 121.0(3)
C21 C22 C27 120.7(3)
C22 C23 C24 124.6(3)
C22 C23 H23A 117.7
C24 C23 H23A 117.7
C25 C24 C23 116.4(3)
C25 C24 C31 123.0(3)
C23 C24 C31 120.5(3)
C24 C25 C26 120.9(3)
C24 C25 H25A 119.6
C26 C25 H25A 119.6
C25 C26 C21 123.0(3)
C25 C26 N4 117.9(3)
C21 C26 N4 119.0(3)
C30 C27 C28 107.2(3)
C30 C27 C22 112.7(3)
C28 C27 C22 110.3(3)
C30 C27 C29 106.5(3)
C28 C27 C29 110.3(3)
C22 C27 C29 109.8(3)
C27 C28 H28A 109.5
C27 C28 H28B 109.5
H28A C28 H28B 109.5
C27 C28 H28C 109.5
H28A C28 H28C 109.5
H28B C28 H28C 109.5
C27 C29 H29A 109.5
C27 C29 H29B 109.5
H29A C29 H29B 109.5
C27 C29 H29C 109.5
H29A C29 H29C 109.5
H29B C29 H29C 109.5
C27 C30 H30A 109.5
C27 C30 H30B 109.5
H30A C30 H30B 109.5
C27 C30 H30C 109.5
H30A C30 H30C 109.5
H30B C30 H30C 109.5
C34 C31 C33 108.8(3)
C34 C31 C32 107.6(3)
C33 C31 C32 109.0(3)
C34 C31 C24 112.4(3)
C33 C31 C24 109.4(3)
C32 C31 C24 109.7(3)
C31 C32 H32A 109.5
C31 C32 H32B 109.5
H32A C32 H32B 109.5
C31 C32 H32C 109.5
H32A C32 H32C 109.5
H32B C32 H32C 109.5
C31 C33 H33A 109.5
C31 C33 H33B 109.5
H33A C33 H33B 109.5
C31 C33 H33C 109.5
H33A C33 H33C 109.5
H33B C33 H33C 109.5
C31 C34 H34A 109.5
C31 C34 H34B 109.5
H34A C34 H34B 109.5
C31 C34 H34C 109.5
H34A C34 H34C 109.5
H34B C34 H34C 109.5
N3 C35 N4 104.6(3)
N3 C35 Pd3 131.1(3)
N4 C35 Pd3 122.3(2)
C37 C36 N3 107.2(3)
C37 C36 H36A 126.4
N3 C36 H36A 126.4
C36 C37 N4 106.9(3)
C36 C37 H37A 126.5
N4 C37 H37A 126.5
N3 C38 C39 110.8(3)
N3 C38 C40 110.0(3)
C39 C38 C40 112.8(4)
N3 C38 H38A 107.7
C39 C38 H38A 107.7
C40 C38 H38A 107.7
C38 C39 H39A 109.5
C38 C39 H39B 109.5
H39A C39 H39B 109.5
C38 C39 H39C 109.5
H39A C39 H39C 109.5
H39B C39 H39C 109.5
C38 C40 H40A 109.5
C38 C40 H40B 109.5
H40A C40 H40B 109.5
C38 C40 H40C 109.5
H40A C40 H40C 109.5
H40B C40 H40C 109.5
Cl2 C41 Cl1 112.7(3)
Cl2 C41 H41A 109.1
Cl1 C41 H41A 109.1
Cl2 C41 H41B 109.1
Cl1 C41 H41B 109.1
H41A C41 H41B 107.8

loop_
_geom_bond_atom_site_label_1
_geom_bond_atom_site_label_2
_geom_bond_distance
Pd3 C15 2.011(4)
Pd3 C35 2.023(4)
Pd3 O1 2.027(2)
Pd3 O2 2.034(2)
O1 C1 1.333(4)
O2 C21 1.332(4)
N1 C15 1.353(4)
N1 C17 1.391(4)
N1 C6 1.429(4)
N2 C15 1.358(4)
N2 C16 1.389(5)
N2 C18 1.477(4)
N3 C35 1.354(4)
N3 C36 1.381(5)
N3 C38 1.480(4)
N4 C35 1.362(4)
N4 C37 1.383(5)
N4 C26 1.431(4)
C1 C6 1.409(5)
C1 C2 1.423(5)
C2 C3 1.395(5)
C2 C7 1.530(5)
C3 C4 1.393(5)
C3 H3A 0.9300
C4 C5 1.390(5)
C4 C11 1.538(5)
C5 C6 1.383(5)
C5 H5A 0.9300
C7 C10 1.528(5)
C7 C9 1.542(5)
C7 C8 1.544(5)
C8 H8A 0.9600
C8 H8B 0.9600
C8 H8C 0.9600
C9 H9A 0.9600
C9 H9B 0.9600
C9 H9C 0.9600
C10 H10A 0.9600
C10 H10B 0.9600
C10 H10C 0.9600
C11 C14 1.494(7)
C11 C13' 1.506(9)
C11 C12 1.525(8)
C11 C12' 1.530(9)
C11 C13 1.575(7)
C11 C14' 1.602(9)
C12 H12A 0.9600
C12 H12B 0.9600
C12 H12C 0.9600
C13 H13A 0.9600
C13 H13B 0.9600
C13 H13C 0.9600
C14 H14A 0.9600
C14 H14B 0.9600
C14 H14C 0.9600
C12' C14' 2.03(3)
C12' H12D 0.9600
C12' H12E 0.9600
C12' H12F 0.9600
C13' H13D 0.9600
C13' H13E 0.9600
C13' H13F 0.9600
C14' H14D 0.9600
C14' H14E 0.9600
C14' H14F 0.9600
C16 C17 1.339(5)
C16 H16A 0.9300
C17 H17A 0.9300
C18 C20 1.512(5)
C18 C19 1.520(6)
C18 H18A 0.9800
C19 H19A 0.9600
C19 H19B 0.9600
C19 H19C 0.9600
C20 H20A 0.9600
C20 H20B 0.9600
C20 H20C 0.9600
C21 C26 1.403(5)
C21 C22 1.429(5)
C22 C23 1.392(5)
C22 C27 1.539(5)
C23 C24 1.394(5)
C23 H23A 0.9300
C24 C25 1.382(5)
C24 C31 1.541(5)
C25 C26 1.388(5)
C25 H25A 0.9300
C27 C30 1.536(5)
C27 C28 1.537(5)
C27 C29 1.540(5)
C28 H28A 0.9600
C28 H28B 0.9600
C28 H28C 0.9600
C29 H29A 0.9600
C29 H29B 0.9600
C29 H29C 0.9600
C30 H30A 0.9600
C30 H30B 0.9600
C30 H30C 0.9600
C31 C34 1.522(5)
C31 C33 1.523(5)
C31 C32 1.533(6)
C32 H32A 0.9600
C32 H32B 0.9600
C32 H32C 0.9600
C33 H33A 0.9600
C33 H33B 0.9600
C33 H33C 0.9600
C34 H34A 0.9600
C34 H34B 0.9600
C34 H34C 0.9600
C36 C37 1.339(5)
C36 H36A 0.9300
C37 H37A 0.9300
C38 C39 1.498(6)
C38 C40 1.506(6)
C38 H38A 0.9800
C39 H39A 0.9600
C39 H39B 0.9600
C39 H39C 0.9600
C40 H40A 0.9600
C40 H40B 0.9600
C40 H40C 0.9600
Cl1 C41 1.750(5)
Cl2 C41 1.736(5)
C41 H41A 0.9700
C41 H41B 0.9700

loop_
_geom_torsion_atom_site_label_1
_geom_torsion_atom_site_label_2
_geom_torsion_atom_site_label_3
_geom_torsion_atom_site_label_4
_geom_torsion
C15 Pd3 O1 C1 54.8(2)
C35 Pd3 O1 C1 -132.3(2)
O2 Pd3 O1 C1 21(3)
C15 Pd3 O2 C21 -136.0(2)
C35 Pd3 O2 C21 51.1(2)
O1 Pd3 O2 C21 -103(3)
Pd3 O1 C1 C6 -44.7(4)
Pd3 O1 C1 C2 137.9(3)
O1 C1 C2 C3 -175.9(3)
C6 C1 C2 C3 6.6(5)
O1 C1 C2 C7 2.3(5)
C6 C1 C2 C7 -175.2(3)
C1 C2 C3 C4 -0.5(5)
C7 C2 C3 C4 -178.6(3)
C2 C3 C4 C5 -4.3(5)
C2 C3 C4 C11 176.3(3)
C3 C4 C5 C6 2.7(5)
C11 C4 C5 C6 -177.9(3)
C4 C5 C6 C1 3.7(5)
C4 C5 C6 N1 -174.8(3)
O1 C1 C6 C5 174.1(3)
C2 C1 C6 C5 -8.4(5)
O1 C1 C6 N1 -7.3(5)
C2 C1 C6 N1 170.2(3)
C15 N1 C6 C5 -145.2(3)
C17 N1 C6 C5 41.7(5)
C15 N1 C6 C1 36.2(5)
C17 N1 C6 C1 -137.0(3)
C3 C2 C7 C10 -5.4(5)
C1 C2 C7 C10 176.5(3)
C3 C2 C7 C9 113.6(3)
C1 C2 C7 C9 -64.6(4)
C3 C2 C7 C8 -124.7(3)
C1 C2 C7 C8 57.1(4)
C5 C4 C11 C14 175.4(6)
C3 C4 C11 C14 -5.3(7)
C5 C4 C11 C13' -115.9(10)
C3 C4 C11 C13' 63.4(10)
C5 C4 C11 C12 39.8(9)
C3 C4 C11 C12 -140.8(9)
C5 C4 C11 C12' 53.0(13)
C3 C4 C11 C12' -127.6(13)
C5 C4 C11 C13 -64.7(6)
C3 C4 C11 C13 114.7(5)
C5 C4 C11 C14' 137.9(7)
C3 C4 C11 C14' -42.7(8)
C14 C11 C12' C14' -24.6(8)
C13' C11 C12' C14' -94(2)
C12 C11 C12' C14' -153(8)
C4 C11 C12' C14' 101.8(7)
C13 C11 C12' C14' -139.8(7)
C14 C11 C14' C12' 138.9(14)
C13' C11 C14' C12' 138.9(13)
C12 C11 C14' C12' 5.7(18)
C4 C11 C14' C12' -107.4(11)
C13 C11 C14' C12' 107.1(14)
C17 N1 C15 N2 -0.6(4)
C6 N1 C15 N2 -174.6(3)
C17 N1 C15 Pd3 167.0(2)
C6 N1 C15 Pd3 -7.0(4)
C16 N2 C15 N1 0.6(4)
C18 N2 C15 N1 174.3(3)
C16 N2 C15 Pd3 -165.5(3)
C18 N2 C15 Pd3 8.1(5)
C35 Pd3 C15 N1 -122.3(10)
O1 Pd3 C15 N1 -30.0(3)
O2 Pd3 C15 N1 149.1(3)
C35 Pd3 C15 N2 41.8(12)
O1 Pd3 C15 N2 134.1(3)
O2 Pd3 C15 N2 -46.8(3)
C15 N2 C16 C17 -0.5(4)
C18 N2 C16 C17 -173.9(3)
N2 C16 C17 N1 0.1(4)
C15 N1 C17 C16 0.3(4)
C6 N1 C17 C16 174.3(3)
C15 N2 C18 C20 153.3(3)
C16 N2 C18 C20 -34.1(5)
C15 N2 C18 C19 -82.9(4)
C16 N2 C18 C19 89.8(4)
Pd3 O2 C21 C26 -42.9(4)
Pd3 O2 C21 C22 141.1(2)
O2 C21 C22 C23 -178.4(3)
C26 C21 C22 C23 5.4(5)
O2 C21 C22 C27 2.9(5)
C26 C21 C22 C27 -173.3(3)
C21 C22 C23 C24 -0.8(5)
C27 C22 C23 C24 177.8(3)
C22 C23 C24 C25 -2.7(5)
C22 C23 C24 C31 178.4(3)
C23 C24 C25 C26 1.5(5)
C31 C24 C25 C26 -179.7(3)
C24 C25 C26 C21 3.3(5)
C24 C25 C26 N4 -173.0(3)
O2 C21 C26 C25 177.1(3)
C22 C21 C26 C25 -6.8(5)
O2 C21 C26 N4 -6.6(5)
C22 C21 C26 N4 169.5(3)
C35 N4 C26 C25 -147.1(3)
C37 N4 C26 C25 38.9(5)
C35 N4 C26 C21 36.4(5)
C37 N4 C26 C21 -137.6(3)
C23 C22 C27 C30 -1.0(5)
C21 C22 C27 C30 177.6(3)
C23 C22 C27 C28 118.7(3)
C21 C22 C27 C28 -62.7(4)
C23 C22 C27 C29 -119.6(3)
C21 C22 C27 C29 59.0(4)
C25 C24 C31 C34 2.5(5)
C23 C24 C31 C34 -178.7(3)
C25 C24 C31 C33 -118.4(4)
C23 C24 C31 C33 60.4(4)
C25 C24 C31 C32 122.1(4)
C23 C24 C31 C32 -59.1(4)
C36 N3 C35 N4 1.7(4)
C38 N3 C35 N4 -178.6(3)
C36 N3 C35 Pd3 -162.1(3)
C38 N3 C35 Pd3 17.6(5)
C37 N4 C35 N3 -1.4(4)
C26 N4 C35 N3 -176.1(3)
C37 N4 C35 Pd3 164.2(2)
C26 N4 C35 Pd3 -10.5(4)
C15 Pd3 C35 N3 47.0(12)
O1 Pd3 C35 N3 -44.7(3)
O2 Pd3 C35 N3 136.1(3)
C15 Pd3 C35 N4 -114.4(10)
O1 Pd3 C35 N4 154.0(3)
O2 Pd3 C35 N4 -25.2(3)
C35 N3 C36 C37 -1.4(4)
C38 N3 C36 C37 178.9(3)
N3 C36 C37 N4 0.5(4)
C35 N4 C37 C36 0.6(4)
C26 N4 C37 C36 175.3(3)
C35 N3 C38 C39 -83.8(5)
C36 N3 C38 C39 95.8(5)
C35 N3 C38 C40 150.8(4)
C36 N3 C38 C40 -29.6(6)
